data_4134199
loop_
_publ_author_name
'Fu, Yongping'
'Jiang, Xinyi'
'Li, Xiaotong'
'Traore, Boubacar'
'Spanopoulos, Ioannis'
'Katan, Claudine'
'Even, Jacky'
'Kanatzidis, Mercouri G.'
'Harel, Elad'

_publ_section_title
;
 Cation Engineering in Two-Dimensional Ruddlesden-Popper Lead Iodide
 Perovskites with Mixed Large A-Site Cations in the Cages.
;
_journal_issue 8
_journal_name_full 'Journal of the American Chemical Society'
_journal_page_first 4008
_journal_page_last 4021
_journal_paper_doi 10.1021/jacs.9b13587
_journal_volume 142
_journal_year 2020
_chemical_formula_sum 'C12 H40 I10 N4 Pb3'
_chemical_formula_weight 2131.1
_space_group_IT_number 9
_space_group_name_Hall 'C -2yc'
_space_group_name_H-M_alt 'C 1 c 1'
_symmetry_cell_setting monoclinic
_symmetry_Int_Tables_number 9
_symmetry_space_group_name_Hall 'C -2yc'
_symmetry_space_group_name_H-M 'C 1 c 1'
_cell_angle_alpha 90
_cell_angle_beta 90.073(9)
_cell_angle_gamma 90
_cell_formula_units_Z 4
_cell_length_a 52.169(6)
_cell_length_b 8.9731(6)
_cell_length_c 8.9417(11)
_cell_measurement_reflns_used 6680
_cell_measurement_temperature 293
_cell_measurement_theta_max 29.62
_cell_measurement_theta_min 2.23
_cell_volume 4185.8(8)
_computing_cell_refinement 'STOE X-AREA'
_computing_data_collection 'STOE X-AREA'
_computing_data_reduction 'STOE X-RED'
_computing_structure_refinement JANA2006
_computing_structure_solution JANA2006
_diffrn_ambient_temperature 293
_diffrn_detector 'image plate (34 cm diameter)'
_diffrn_detector_area_resol_mean 6.67
_diffrn_measured_fraction_theta_full 0.98
_diffrn_measured_fraction_theta_max 0.98
_diffrn_measurement_device 'four-circle diffractometer'
_diffrn_measurement_device_type 'IPDS Stoe'
_diffrn_measurement_method 'rotation method'
_diffrn_radiation_monochromator graphite
_diffrn_radiation_probe x-ray
_diffrn_radiation_source 'X-ray tube'
_diffrn_radiation_type 'Mo K\a'
_diffrn_radiation_wavelength 0.71073
_diffrn_reflns_av_R_equivalents 0.1024
_diffrn_reflns_av_unetI/netI 0.0209
_diffrn_reflns_limit_h_max 71
_diffrn_reflns_limit_h_min -71
_diffrn_reflns_limit_k_max 12
_diffrn_reflns_limit_k_min -12
_diffrn_reflns_limit_l_max 12
_diffrn_reflns_limit_l_min -12
_diffrn_reflns_number 19596
_diffrn_reflns_theta_full 29.19
_diffrn_reflns_theta_max 29.19
_diffrn_reflns_theta_min 1.56
_diffrn_source 'sealed X-ray tube, 12 x 0.4 mm long-fine focus'
_diffrn_source_current 40
_diffrn_source_power 2.00
_diffrn_source_voltage 50
_exptl_absorpt_coefficient_mu 19.422
_exptl_absorpt_correction_T_max 0.0899
_exptl_absorpt_correction_T_min 0.0051
_exptl_absorpt_correction_type numerical
_exptl_absorpt_process_details X-SHAPE
_exptl_crystal_colour red
_exptl_crystal_density_diffrn 3.3817
_exptl_crystal_description 'square plate'
_exptl_crystal_F_000 3664
_exptl_crystal_size_max 0.3580
_exptl_crystal_size_mid 0.1972
_exptl_crystal_size_min 0.0834
_refine_diff_density_max 2.20
_refine_diff_density_min -4.49
_refine_ls_abs_structure_details '  3399 of Friedel pairs used in the refinement'
_refine_ls_abs_structure_Flack 0.093(16)
_refine_ls_extinction_method none
_refine_ls_goodness_of_fit_gt 4.89
_refine_ls_goodness_of_fit_ref 4.59
_refine_ls_hydrogen_treatment constr
_refine_ls_number_constraints 174
_refine_ls_number_parameters 172
_refine_ls_number_reflns 7176
_refine_ls_number_restraints 20
_refine_ls_R_factor_all 0.0851
_refine_ls_R_factor_gt 0.0778
_refine_ls_shift/su_max 0.0283
_refine_ls_shift/su_mean 0.0032
_refine_ls_structure_factor_coef F
_refine_ls_weighting_details w=1/(\s^2^(F)+0.0001F^2^)
_refine_ls_weighting_scheme sigma
_refine_ls_wR_factor_gt 0.0870
_refine_ls_wR_factor_ref 0.0872
_reflns_number_gt 6324
_reflns_number_total 7176
_reflns_threshold_expression I>2\s(I)
_cod_data_source_file ja9b13587_si_002.cif
_cod_data_source_block I
_cod_depositor_comments
;
The following automatic conversions were performed:

data item '_diffrn_radiation_probe' value 'X-ray' was changed to
'x-ray' in accordance with the
/home/data/users/saulius/crontab/automatic-downloads/rss-feeds/ACS/lib/dictionaries/cif_core.dic
dictionary named 'cif_core.dic' version 2.4.2 last updated on
2011-04-26.

Automatic conversion script
Id: cif_fix_values 7556 2019-12-06 15:28:31Z antanas 

 Adding full bibliography for 4134198--4134201.cif.
;
_cod_original_cell_volume 4185.8(7)
_cod_database_code 4134199

loop_
_space_group_symop_id
_space_group_symop_operation_xyz
1 x,y,z
2 x,-y,z+1/2
3 x+1/2,y+1/2,z
4 x+1/2,-y+1/2,z+1/2

loop_
_atom_site_label
_atom_site_type_symbol
_atom_site_fract_x
_atom_site_fract_y
_atom_site_fract_z
_atom_site_adp_type
_atom_site_U_iso_or_equiv
_atom_site_site_symmetry_multiplicity
_atom_site_occupancy
_atom_site_calc_flag
_atom_site_refinement_flags
_atom_site_disorder_assembly
_atom_site_disorder_group
Pb1 Pb 0.69592(6) 0.2489(4) 0.0439(2) Uani 0.0482(9) 4 1 d . . .
Pb2 Pb 0.82254(10) 0.25963(13) 0.0310(3) Uani 0.0536(4) 4 1 d . . .
Pb3 Pb 0.44871(7) 0.2497(4) 0.5426(3) Uani 0.0626(11) 4 1 d . . .
I5 I 0.82233(15) 0.5600(3) -0.1626(3) Uani 0.0769(9) 4 1 d . . .
I9 I 0.82280(15) 0.0461(3) -0.2678(3) Uani 0.0695(9) 4 1 d . . .
I1 I 0.69062(18) 0.5038(8) -0.2014(5) Uani 0.103(3) 4 1 d . . .
I2 I 0.63866(15) 0.1891(11) 0.0358(11) Uani 0.131(4) 4 1 d . . .
I3 I 0.76056(15) 0.2446(11) 0.0373(9) Uani 0.0848(19) 4 1 d . . .
I4 I 0.70282(15) -0.0018(7) -0.2040(5) Uani 0.085(2) 4 1 d . . .
I6 I 0.38269(12) 0.2560(10) 0.5546(7) Uani 0.0743(18) 4 1 d . . .
I7 I 0.44160(17) 0.5028(8) 0.2957(5) Uani 0.099(3) 4 1 d . . .
I8 I 0.50607(11) 0.3066(10) 0.5407(11) Uani 0.122(4) 4 1 d . . .
I10 I 0.45492(18) -0.0031(8) 0.2957(5) Uani 0.099(3) 4 1 d . . .
N3 N 0.4867(8) -0.275(9) 0.540(8) Uiso 0.149(13) 4 1 d . . .
N4 N 0.6535(7) -0.221(7) 0.056(9) Uiso 0.143(11) 4 1 d . . .
N1 N 0.7502(16) 0.349(9) -0.427(10) Uiso 0.23(3) 4 1 d . . .
C2 C 0.771(2) 0.131(13) -0.538(11) Uiso 0.23(3) 4 1 d . . .
C4 C 0.3738(9) 0.350(6) 0.948(6) Uiso 0.092(8) 4 1 d . . .
N2 N 0.3772(8) 0.154(5) 1.129(4) Uiso 0.092(8) 4 1 d . . .
C1 C 0.756(2) 0.187(9) -0.405(9) Uiso 0.23(3) 4 1 d . . .
C3 C 0.3905(8) 0.223(5) 0.998(5) Uiso 0.092(8) 4 1 d . . .
C9 C 0.6346(8) -0.346(5) 0.052(7) Uiso 0.143(11) 4 1 d . . .
C6 C 0.5281(7) -0.174(8) 0.619(5) Uiso 0.149(13) 4 1 d . . .
C5 C 0.5140(8) -0.249(8) 0.494(5) Uiso 0.149(13) 4 1 d . . .
C12 C 0.5770(11) -0.470(6) -0.049(7) Uiso 0.143(11) 4 1 d . . .
C10 C 0.6080(7) -0.285(6) 0.041(6) Uiso 0.143(11) 4 1 d . . .
C11 C 0.5950(9) -0.348(7) -0.095(5) Uiso 0.143(11) 4 1 d . . .
C7 C 0.5557(8) -0.153(7) 0.575(6) Uiso 0.149(13) 4 1 d . . .
C8 C 0.5725(10) -0.235(7) 0.684(8) Uiso 0.149(13) 4 1 d . . .
H1n3 H 0.482653 -0.214094 0.611067 Uiso 0.1792 4 1 d . . .
H2n3 H 0.476654 -0.260851 0.463313 Uiso 0.1792 4 1 d . . .
H3n3 H 0.484992 -0.366709 0.571047 Uiso 0.1792 4 1 d . . .
H1n4 H 0.664795 -0.23678 0.126074 Uiso 0.1718 4 1 d . . .
H2n4 H 0.661263 -0.214596 -0.029914 Uiso 0.1718 4 1 d . . .
H3n4 H 0.645543 -0.137438 0.074073 Uiso 0.1718 4 1 d . . .
H1n1 H 0.736257 0.357116 -0.47943 Uiso 0.2762 4 1 d . . .
H2n1 H 0.747987 0.391109 -0.340068 Uiso 0.2762 4 1 d . . .
H3n1 H 0.76278 0.392531 -0.473347 Uiso 0.2762 4 1 d . . .
H1c2 H 0.788576 0.115564 -0.511312 Uiso 0.2762 4 1 d . . .
H2c2 H 0.763626 0.037997 -0.570571 Uiso 0.2762 4 1 d . . .
H3c2 H 0.769884 0.20231 -0.617599 Uiso 0.2762 4 1 d . . .
H1c4 H 0.384249 0.436296 0.929715 Uiso 0.1102 4 1 d . . .
H2c4 H 0.364952 0.322813 0.85821 Uiso 0.1102 4 1 d . . .
H3c4 H 0.361548 0.372673 1.025037 Uiso 0.1102 4 1 d . . .
H1n2 H 0.363895 0.206911 1.153448 Uiso 0.1102 4 1 d . . .
H2n2 H 0.372325 0.063939 1.106179 Uiso 0.1102 4 1 d . . .
H3n2 H 0.387721 0.14984 1.205012 Uiso 0.1102 4 1 d . . .
H1c1 H 0.740869 0.131555 -0.393745 Uiso 0.2762 4 1 d . . .
H2c1 H 0.766783 0.175701 -0.316633 Uiso 0.2762 4 1 d . . .
H1c3 H 0.406861 0.261099 1.029062 Uiso 0.1102 4 1 d . . .
H2c3 H 0.391847 0.151585 0.91894 Uiso 0.1102 4 1 d . . .
H1c9 H 0.636123 -0.403904 0.142591 Uiso 0.1718 4 1 d . . .
H2c9 H 0.638032 -0.408887 -0.032291 Uiso 0.1718 4 1 d . . .
H1c6 H 0.527166 -0.234027 0.707238 Uiso 0.1792 4 1 d . . .
H2c6 H 0.520531 -0.078276 0.637828 Uiso 0.1792 4 1 d . . .
H1c5 H 0.51436 -0.187268 0.406379 Uiso 0.1792 4 1 d . . .
H2c5 H 0.522021 -0.343106 0.471889 Uiso 0.1792 4 1 d . . .
H1c12 H 0.564261 -0.483626 -0.124985 Uiso 0.1718 4 1 d . . .
H2c12 H 0.586453 -0.560565 -0.035305 Uiso 0.1718 4 1 d . . .
H3c12 H 0.568848 -0.442772 0.043397 Uiso 0.1718 4 1 d . . .
H1c10 H 0.598398 -0.311128 0.128299 Uiso 0.1718 4 1 d . . .
H2c10 H 0.608767 -0.178022 0.03227 Uiso 0.1718 4 1 d . . .
H1c11 H 0.60772 -0.387556 -0.161854 Uiso 0.1718 4 1 d . . .
H2c11 H 0.585587 -0.270593 -0.145093 Uiso 0.1718 4 1 d . . .
H1c7 H 0.558333 -0.192042 0.476438 Uiso 0.1792 4 1 d . . .
H2c7 H 0.559881 -0.049262 0.577083 Uiso 0.1792 4 1 d . . .
H1c8 H 0.586802 -0.173559 0.710822 Uiso 0.1792 4 1 d . . .
H2c8 H 0.562846 -0.259678 0.771739 Uiso 0.1792 4 1 d . . .
H3c8 H 0.578659 -0.325364 0.63814 Uiso 0.1792 4 1 d . . .

loop_
_atom_site_aniso_label
_atom_site_aniso_type_symbol
_atom_site_aniso_U_11
_atom_site_aniso_U_22
_atom_site_aniso_U_33
_atom_site_aniso_U_12
_atom_site_aniso_U_13
_atom_site_aniso_U_23
Pb1 Pb 0.0719(16) 0.0382(14) 0.0345(14) -0.0007(13) 0.0126(11) -0.0025(8)
Pb2 Pb 0.0770(8) 0.0439(5) 0.0400(7) -0.001(2) 0.0119(13) -0.0001(6)
Pb3 Pb 0.104(2) 0.0405(15) 0.0430(16) -0.0004(16) 0.0293(12) -0.0023(9)
I5 I 0.114(2) 0.0596(14) 0.0573(14) 0.009(4) 0.029(3) 0.0274(12)
I9 I 0.1069(19) 0.0503(13) 0.0514(13) 0.003(3) 0.025(3) -0.0129(10)
I1 I 0.190(8) 0.060(4) 0.060(3) 0.006(4) 0.030(3) 0.041(2)
I2 I 0.110(4) 0.084(6) 0.200(10) -0.001(5) 0.002(5) -0.043(5)
I3 I 0.081(3) 0.089(4) 0.085(4) 0.004(3) -0.031(3) -0.030(3)
I4 I 0.156(6) 0.049(3) 0.049(3) 0.005(3) 0.020(3) -0.033(2)
I6 I 0.054(2) 0.101(4) 0.068(3) -0.009(3) -0.017(2) -0.028(2)
I7 I 0.148(5) 0.079(4) 0.070(4) 0.003(4) 0.043(3) 0.025(3)
I8 I 0.054(2) 0.102(6) 0.211(10) -0.005(3) 0.003(4) -0.043(5)
I10 I 0.184(7) 0.060(4) 0.054(3) 0.005(4) 0.028(3) -0.005(2)

loop_
_atom_type_symbol
_atom_type_scat_dispersion_real
_atom_type_scat_dispersion_imag
_atom_type_scat_source
C 0.0033 0.0016 'International Tables Vol C tables 4.2.6.8 and 6.1.1.1'
H 0.0000 0.0000 'International Tables Vol C tables 4.2.6.8 and 6.1.1.1'
I -0.4742 1.8119 'International Tables Vol C tables 4.2.6.8 and 6.1.1.1'
N 0.0061 0.0033 'International Tables Vol C tables 4.2.6.8 and 6.1.1.1'
Pb -3.3944 10.1111 'International Tables Vol C tables 4.2.6.8 and 6.1.1.1'

loop_
_exptl_crystal_face_index_h
_exptl_crystal_face_index_k
_exptl_crystal_face_index_l
_exptl_crystal_face_perp_dist
? ? ? ?

loop_
_geom_angle_atom_site_label_1
_geom_angle_atom_site_label_2
_geom_angle_atom_site_label_3
_geom_angle_site_symmetry_1
_geom_angle_site_symmetry_2
_geom_angle_site_symmetry_3
_geom_angle
_geom_angle_publ_flag
I1 Pb1 I1 . . 2_565 89.11(17) ?
I1 Pb1 I2 . . . 91.5(3) ?
I1 Pb1 I3 . . . 94.7(2) ?
I1 Pb1 I4 . . . 92.17(15) ?
I1 Pb1 I4 . . 2_555 177.7(2) ?
I1 Pb1 I2 2_565 . . 93.1(3) ?
I1 Pb1 I3 2_565 . . 96.2(2) ?
I1 Pb1 I4 2_565 . . 178.1(2) ?
I1 Pb1 I4 2_565 . 2_555 89.36(15) ?
I2 Pb1 I3 . . . 168.9(3) ?
I2 Pb1 I4 . . . 88.3(2) ?
I2 Pb1 I4 . . 2_555 90.3(2) ?
I3 Pb1 I4 . . . 82.3(2) ?
I3 Pb1 I4 . . 2_555 83.8(2) ?
I4 Pb1 I4 . . 2_555 89.33(16) ?
I5 Pb2 I5 . . 2_565 92.14(8) ?
I5 Pb2 I9 . . . 92.94(9) ?
I5 Pb2 I9 . . 2_555 179.45(10) ?
I5 Pb2 I3 . . . 92.4(2) ?
I5 Pb2 I6 . . 4_554 94.4(2) ?
I5 Pb2 I9 2_565 . . 174.93(9) ?
I5 Pb2 I9 2_565 . 2_555 87.31(9) ?
I5 Pb2 I3 2_565 . . 90.1(2) ?
I5 Pb2 I6 2_565 . 4_554 88.3(2) ?
I9 Pb2 I9 . . 2_555 87.61(7) ?
I9 Pb2 I3 . . . 89.7(2) ?
I9 Pb2 I6 . . 4_554 91.3(2) ?
I9 Pb2 I3 2_555 . . 87.7(2) ?
I9 Pb2 I6 2_555 . 4_554 85.6(2) ?
I3 Pb2 I6 . . 4_554 173.1(2) ?
I6 Pb3 I7 . . . 84.0(2) ?
I6 Pb3 I7 . . 2_565 81.3(2) ?
I6 Pb3 I8 . . . 169.3(3) ?
I6 Pb3 I10 . . . 97.8(2) ?
I6 Pb3 I10 . . 2_555 95.2(2) ?
I7 Pb3 I7 . . 2_565 88.96(18) ?
I7 Pb3 I8 . . . 89.4(3) ?
I7 Pb3 I10 . . . 92.26(17) ?
I7 Pb3 I10 . . 2_555 178.3(2) ?
I7 Pb3 I8 2_565 . . 90.1(3) ?
I7 Pb3 I10 2_565 . . 178.4(2) ?
I7 Pb3 I10 2_565 . 2_555 89.49(17) ?
I8 Pb3 I10 . . . 90.9(3) ?
I8 Pb3 I10 . . 2_555 91.2(3) ?
I10 Pb3 I10 . . 2_555 89.28(18) ?
Pb2 I5 Pb2 . . 2_564 153.28(11) ?
Pb2 I5 N2 . . 3_554 79.7(7) ?
Pb2 I5 N2 . . 4_553 80.9(6) ?
Pb2 I5 N2 2_564 . 3_554 117.1(6) ?
Pb2 I5 N2 2_564 . 4_553 80.6(6) ?
N2 I5 N2 3_554 . 4_553 83.6(8) ?
Pb2 I9 Pb2 . . 2_554 158.90(10) ?
Pb2 I9 N2 . . 4_553 78.4(6) ?
Pb2 I9 N2 2_554 . 4_553 115.9(6) ?
Pb1 I1 Pb1 . . 2_564 169.9(3) ?
Pb1 I1 N4 . . 1_565 95.3(12) ?
Pb1 I1 N4 . . 2_554 87.5(12) ?
Pb1 I1 N1 . . . 91.8(15) ?
Pb1 I1 N1 . . 2_565 76.0(14) ?
Pb1 I1 N4 2_564 . 1_565 91.4(12) ?
Pb1 I1 N4 2_564 . 2_554 95.8(12) ?
Pb1 I1 N1 2_564 . . 79.2(15) ?
Pb1 I1 N1 2_564 . 2_565 97.7(14) ?
N4 I1 N4 1_565 . 2_554 120.1(11) ?
N4 I1 N1 1_565 . . 156.1(16) ?
N4 I1 N1 1_565 . 2_565 79.7(16) ?
N4 I1 N1 2_554 . . 82.9(16) ?
N4 I1 N1 2_554 . 2_565 155.7(16) ?
N1 I1 N1 . . 2_565 80(2) ?
Pb1 I2 N4 . . . 88.2(7) ?
Pb1 I3 Pb2 . . . 177.0(4) ?
Pb1 I3 N1 . . 2_565 80.9(15) ?
Pb2 I3 N1 . . 2_565 96.1(15) ?
Pb1 I4 Pb1 . . 2_554 167.0(3) ?
Pb1 I4 N4 . . . 82.4(11) ?
Pb1 I4 N4 . . 2_554 86.9(12) ?
Pb1 I4 N4 2_554 . . 89.9(11) ?
Pb1 I4 N4 2_554 . 2_554 83.8(12) ?
N4 I4 N4 . . 2_554 98.5(13) ?
Pb2 I6 Pb3 4_455 . . 173.4(3) ?
Pb2 I6 N2 4_455 . 1_554 81.6(6) ?
Pb2 I6 N2 4_455 . 2_554 83.8(6) ?
Pb3 I6 N2 . . 1_554 92.1(6) ?
Pb3 I6 N2 . . 2_554 93.8(6) ?
N2 I6 N2 1_554 . 2_554 86.5(9) ?
Pb3 I7 Pb3 . . 2_564 166.6(3) ?
Pb3 I7 N3 . . 1_565 84.5(12) ?
Pb3 I7 N3 . . 2_554 87.9(12) ?
Pb3 I7 N3 2_564 . 1_565 88.3(12) ?
Pb3 I7 N3 2_564 . 2_554 82.9(12) ?
N3 I7 N3 1_565 . 2_554 103.9(13) ?
Pb3 I8 N3 . . 1_565 84.6(7) ?
Pb3 I10 Pb3 . . 2_554 168.2(3) ?
Pb3 I10 N3 . . . 96.3(13) ?
Pb3 I10 N3 . . 2_554 89.7(12) ?
Pb3 I10 N3 2_554 . . 90.3(13) ?
Pb3 I10 N3 2_554 . 2_554 94.2(12) ?
N3 I10 N3 . . 2_554 127.1(12) ?
I7 N3 I7 1_545 . 2_555 71.6(11) ?
I7 N3 I8 1_545 . 1_545 69.8(14) ?
I7 N3 I10 1_545 . . 74.1(12) ?
I7 N3 I10 1_545 . 2_555 115.2(12) ?
I7 N3 C5 1_545 . . 121(4) ?
I7 N3 H1n3 1_545 . . 127.24 ?
I7 N3 H2n3 1_545 . . 41.29 ?
I7 N3 H3n3 1_545 . . 68.3 ?
I7 N3 I8 2_555 . 1_545 69.4(14) ?
I7 N3 I10 2_555 . . 115.4(12) ?
I7 N3 I10 2_555 . 2_555 73.9(12) ?
I7 N3 C5 2_555 . . 145(5) ?
I7 N3 H1n3 2_555 . . 75.7 ?
I7 N3 H2n3 2_555 . . 100.13 ?
I7 N3 H3n3 2_555 . . 41.28 ?
I8 N3 I10 1_545 . . 140(2) ?
I8 N3 I10 1_545 . 2_555 139(2) ?
I8 N3 C5 1_545 . . 85(4) ?
I8 N3 H1n3 1_545 . . 132.58 ?
I8 N3 H2n3 1_545 . . 107.45 ?
I8 N3 H3n3 1_545 . . 28.2 ?
I10 N3 I10 . . 2_555 73.8(14) ?
I10 N3 C5 . . . 99(4) ?
I10 N3 H1n3 . . . 84.24 ?
I10 N3 H2n3 . . . 33.34 ?
I10 N3 H3n3 . . . 140.72 ?
I10 N3 C5 2_555 . . 119(5) ?
I10 N3 H1n3 2_555 . . 13.34 ?
I10 N3 H2n3 2_555 . . 96.59 ?
I10 N3 H3n3 2_555 . . 112.24 ?
C5 N3 H1n3 . . . 109.47 ?
C5 N3 H2n3 . . . 109.47 ?
C5 N3 H3n3 . . . 109.47 ?
H1n3 N3 H2n3 . . . 109.47 ?
H1n3 N3 H3n3 . . . 109.48 ?
H2n3 N3 H3n3 . . . 109.46 ?
I1 N4 I1 1_545 . 2_555 70.4(11) ?
I1 N4 I2 1_545 . . 134(2) ?
I1 N4 I4 1_545 . . 69.3(11) ?
I1 N4 I4 1_545 . 2_555 108.8(10) ?
I1 N4 C9 1_545 . . 81(4) ?
I1 N4 H1n4 1_545 . . 89.12 ?
I1 N4 H2n4 1_545 . . 44.4 ?
I1 N4 H3n4 1_545 . . 153.16 ?
I1 N4 I2 2_555 . . 141(2) ?
I1 N4 I4 2_555 . . 109.2(10) ?
I1 N4 I4 2_555 . 2_555 72.4(11) ?
I1 N4 C9 2_555 . . 81(4) ?
I1 N4 H1n4 2_555 . . 31.63 ?
I1 N4 H2n4 2_555 . . 107.71 ?
I1 N4 H3n4 2_555 . . 134.55 ?
I2 N4 I4 . . . 67.9(13) ?
I2 N4 I4 . . 2_555 70.2(13) ?
I2 N4 C9 . . . 127(3) ?
I2 N4 H1n4 . . . 109.64 ?
I2 N4 H2n4 . . . 89.64 ?
I2 N4 H3n4 . . . 21.8 ?
I4 N4 I4 . . 2_555 69.1(10) ?
I4 N4 C9 . . . 142(5) ?
I4 N4 H1n4 . . . 93.83 ?
I4 N4 H2n4 . . . 32.29 ?
I4 N4 H3n4 . . . 89.7 ?
I4 N4 C9 2_555 . . 146(5) ?
I4 N4 H1n4 2_555 . . 40.94 ?
I4 N4 H2n4 2_555 . . 98.58 ?
I4 N4 H3n4 2_555 . . 77.04 ?
C9 N4 H1n4 . . . 109.47 ?
C9 N4 H2n4 . . . 109.47 ?
C9 N4 H3n4 . . . 109.47 ?
H1n4 N4 H2n4 . . . 109.47 ?
H1n4 N4 H3n4 . . . 109.48 ?
H2n4 N4 H3n4 . . . 109.47 ?
I1 N1 I1 . . 2_564 66.6(15) ?
I1 N1 I3 . . 2_564 79.2(18) ?
I1 N1 C1 . . . 116(6) ?
I1 N1 H1n1 . . . 65.85 ?
I1 N1 H2n1 . . . 44.52 ?
I1 N1 H3n1 . . . 132.76 ?
I1 N1 I3 2_564 . 2_564 75.3(17) ?
I1 N1 C1 2_564 . . 123(6) ?
I1 N1 H1n1 2_564 . . 14.53 ?
I1 N1 H2n1 2_564 . . 106.55 ?
I1 N1 H3n1 2_564 . . 98 ?
I3 N1 C1 2_564 . . 159(7) ?
I3 N1 H1n1 2_564 . . 89.5 ?
I3 N1 H2n1 2_564 . . 70.73 ?
I3 N1 H3n1 2_564 . . 53.53 ?
C1 N1 H1n1 . . . 109.47 ?
C1 N1 H2n1 . . . 109.47 ?
C1 N1 H3n1 . . . 109.47 ?
H1n1 N1 H2n1 . . . 109.47 ?
H1n1 N1 H3n1 . . . 109.46 ?
H2n1 N1 H3n1 . . . 109.48 ?
C1 C2 H1c2 . . . 109.48 ?
C1 C2 H2c2 . . . 109.47 ?
C1 C2 H3c2 . . . 109.47 ?
H1c2 C2 H2c2 . . . 109.47 ?
H1c2 C2 H3c2 . . . 109.47 ?
H2c2 C2 H3c2 . . . 109.46 ?
C3 C4 H1c4 . . . 109.47 ?
C3 C4 H2c4 . . . 109.47 ?
C3 C4 H3c4 . . . 109.48 ?
H1c4 C4 H2c4 . . . 109.46 ?
H1c4 C4 H3c4 . . . 109.48 ?
H2c4 C4 H3c4 . . . 109.47 ?
I5 N2 I5 3_446 . 4_456 71.4(7) ?
I5 N2 I9 3_446 . 4_456 77.5(7) ?
I5 N2 I6 3_446 . 1_556 137.8(11) ?
I5 N2 I6 3_446 . 2_555 74.3(8) ?
I5 N2 C3 3_446 . . 85(2) ?
I5 N2 H1n2 3_446 . . 72.68 ?
I5 N2 H2n2 3_446 . . 55.55 ?
I5 N2 H3n2 3_446 . . 163.15 ?
I5 N2 I9 4_456 . 4_456 72.7(7) ?
I5 N2 I6 4_456 . 1_556 72.9(7) ?
I5 N2 I6 4_456 . 2_555 70.2(8) ?
I5 N2 C3 4_456 . . 156(3) ?
I5 N2 H1n2 4_456 . . 64.38 ?
I5 N2 H2n2 4_456 . . 56.39 ?
I5 N2 H3n2 4_456 . . 94.15 ?
I9 N2 I6 4_456 . 1_556 70.9(7) ?
I9 N2 I6 4_456 . 2_555 138.8(12) ?
I9 N2 C3 4_456 . . 103(3) ?
I9 N2 H1n2 4_456 . . 8.79 ?
I9 N2 H2n2 4_456 . . 117.91 ?
I9 N2 H3n2 4_456 . . 107.09 ?
I6 N2 I6 1_556 . 2_555 113.4(11) ?
I6 N2 C3 1_556 . . 129(3) ?
I6 N2 H1n2 1_556 . . 71.95 ?
I6 N2 H2n2 1_556 . . 118.04 ?
I6 N2 H3n2 1_556 . . 37.97 ?
I6 N2 C3 2_555 . . 103(3) ?
I6 N2 H1n2 2_555 . . 130.06 ?
I6 N2 H2n2 2_555 . . 21.82 ?
I6 N2 H3n2 2_555 . . 92.94 ?
C3 N2 H1n2 . . . 109.47 ?
C3 N2 H2n2 . . . 109.47 ?
C3 N2 H3n2 . . . 109.47 ?
H1n2 N2 H2n2 . . . 109.47 ?
H1n2 N2 H3n2 . . . 109.48 ?
H2n2 N2 H3n2 . . . 109.48 ?
N1 C1 C2 . . . 109(8) ?
N1 C1 H1c1 . . . 109.47 ?
N1 C1 H2c1 . . . 109.47 ?
C2 C1 H1c1 . . . 109.47 ?
C2 C1 H2c1 . . . 109.47 ?
H1c1 C1 H2c1 . . . 109.48 ?
C4 C3 N2 . . . 106(4) ?
C4 C3 H1c3 . . . 109.47 ?
C4 C3 H2c3 . . . 109.47 ?
N2 C3 H1c3 . . . 109.47 ?
N2 C3 H2c3 . . . 109.47 ?
H1c3 C3 H2c3 . . . 112.45 ?
N4 C9 C10 . . . 109(4) ?
N4 C9 H1c9 . . . 109.48 ?
N4 C9 H2c9 . . . 109.47 ?
C10 C9 H1c9 . . . 109.47 ?
C10 C9 H2c9 . . . 109.47 ?
H1c9 C9 H2c9 . . . 109.47 ?
C5 C6 C7 . . . 109(4) ?
C5 C6 H1c6 . . . 109.47 ?
C5 C6 H2c6 . . . 109.47 ?
C7 C6 H1c6 . . . 109.47 ?
C7 C6 H2c6 . . . 109.47 ?
H1c6 C6 H2c6 . . . 109.48 ?
N3 C5 C6 . . . 109(5) ?
N3 C5 H1c5 . . . 109.47 ?
N3 C5 H2c5 . . . 109.47 ?
C6 C5 H1c5 . . . 109.48 ?
C6 C5 H2c5 . . . 109.48 ?
H1c5 C5 H2c5 . . . 109.47 ?
C11 C12 H1c12 . . . 109.47 ?
C11 C12 H2c12 . . . 109.47 ?
C11 C12 H3c12 . . . 109.47 ?
H1c12 C12 H2c12 . . . 109.47 ?
H1c12 C12 H3c12 . . . 109.47 ?
H2c12 C12 H3c12 . . . 109.48 ?
C9 C10 C11 . . . 109(4) ?
C9 C10 H1c10 . . . 109.47 ?
C9 C10 H2c10 . . . 109.47 ?
C11 C10 H1c10 . . . 109.47 ?
C11 C10 H2c10 . . . 109.46 ?
H1c10 C10 H2c10 . . . 109.48 ?
C12 C11 C10 . . . 109(4) ?
C12 C11 H1c11 . . . 109.47 ?
C12 C11 H2c11 . . . 109.47 ?
C10 C11 H1c11 . . . 109.48 ?
C10 C11 H2c11 . . . 109.48 ?
H1c11 C11 H2c11 . . . 109.46 ?
C6 C7 C8 . . . 109(5) ?
C6 C7 H1c7 . . . 109.47 ?
C6 C7 H2c7 . . . 109.47 ?
C8 C7 H1c7 . . . 109.47 ?
C8 C7 H2c7 . . . 109.48 ?
H1c7 C7 H2c7 . . . 109.47 ?
C7 C8 H1c8 . . . 109.47 ?
C7 C8 H2c8 . . . 109.47 ?
C7 C8 H3c8 . . . 109.47 ?
H1c8 C8 H2c8 . . . 109.48 ?
H1c8 C8 H3c8 . . . 109.47 ?
H2c8 C8 H3c8 . . . 109.47 ?

loop_
_geom_bond_atom_site_label_1
_geom_bond_atom_site_label_2
_geom_bond_site_symmetry_1
_geom_bond_site_symmetry_2
_geom_bond_distance
_geom_bond_publ_flag
Pb1 I1 . . 3.181(7) ?
Pb1 I1 . 2_565 3.192(6) ?
Pb1 I2 . . 3.036(9) ?
Pb1 I3 . . 3.373(8) ?
Pb1 I4 . . 3.178(6) ?
Pb1 I4 . 2_555 3.182(6) ?
Pb2 I5 . . 3.203(3) ?
Pb2 I5 . 2_565 3.182(4) ?
Pb2 I9 . . 3.288(3) ?
Pb2 I9 . 2_555 3.281(3) ?
Pb2 I3 . . 3.237(10) ?
Pb2 I6 . 4_554 3.148(8) ?
Pb3 I6 . . 3.447(7) ?
Pb3 I7 . . 3.188(7) ?
Pb3 I7 . 2_565 3.193(7) ?
Pb3 I8 . . 3.036(7) ?
Pb3 I10 . . 3.181(7) ?
Pb3 I10 . 2_555 3.182(7) ?
I5 N2 . 3_554 3.96(4) ?
I5 N2 . 4_553 3.92(4) ?
I9 N2 . 4_553 4.02(4) ?
I1 N4 . 1_565 3.89(7) ?
I1 N4 . 2_554 3.86(7) ?
I1 N1 . . 3.96(10) ?
I1 N1 . 2_565 4.17(10) ?
I2 N4 . . 3.76(8) ?
I3 N1 . 2_565 3.70(9) ?
I4 N4 . . 3.99(7) ?
I4 N4 . 2_554 3.90(7) ?
I6 N2 . 1_554 3.92(4) ?
I6 N2 . 2_554 3.75(5) ?
I7 N3 . 1_565 3.77(7) ?
I7 N3 . 2_554 3.87(7) ?
I8 N3 . 1_565 3.88(8) ?
I10 N3 . . 3.67(8) ?
I10 N3 . 2_554 3.78(8) ?
N3 C5 . . 1.50(7) ?
N3 H1n3 . . 0.8699 ?
N3 H2n3 . . 0.8701 ?
N3 H3n3 . . 0.87 ?
N4 C9 . . 1.50(8) ?
N4 H1n4 . . 0.8699 ?
N4 H2n4 . . 0.8701 ?
N4 H3n4 . . 0.87 ?
N1 C1 . . 1.50(13) ?
N1 H1n1 . . 0.8701 ?
N1 H2n1 . . 0.8699 ?
N1 H3n1 . . 0.87 ?
C2 C1 . . 1.50(14) ?
C2 H1c2 . . 0.9599 ?
C2 H2c2 . . 0.96 ?
C2 H3c2 . . 0.9601 ?
C4 C3 . . 1.50(7) ?
C4 H1c4 . . 0.96 ?
C4 H2c4 . . 0.9601 ?
C4 H3c4 . . 0.96 ?
N2 C3 . . 1.50(6) ?
N2 H1n2 . . 0.87 ?
N2 H2n2 . . 0.87 ?
N2 H3n2 . . 0.8699 ?
C1 H1c1 . . 0.96 ?
C1 H2c1 . . 0.9599 ?
C3 H1c3 . . 0.9599 ?
C3 H2c3 . . 0.9601 ?
C9 C10 . . 1.50(6) ?
C9 H1c9 . . 0.9599 ?
C9 H2c9 . . 0.9601 ?
C6 C5 . . 1.50(8) ?
C6 C7 . . 1.50(6) ?
C6 H1c6 . . 0.9599 ?
C6 H2c6 . . 0.96 ?
C5 H1c5 . . 0.9601 ?
C5 H2c5 . . 0.96 ?
C12 C11 . . 1.50(8) ?
C12 H1c12 . . 0.9601 ?
C12 H2c12 . . 0.96 ?
C12 H3c12 . . 0.9599 ?
C10 C11 . . 1.50(7) ?
C10 H1c10 . . 0.9599 ?
C10 H2c10 . . 0.96 ?
C11 H1c11 . . 0.96 ?
C11 H2c11 . . 0.9601 ?
C7 C8 . . 1.50(8) ?
C7 H1c7 . . 0.9601 ?
C7 H2c7 . . 0.96 ?
C8 H1c8 . . 0.9599 ?
C8 H2c8 . . 0.9599 ?
C8 H3c8 . . 0.96 ?

loop_
_geom_hbond_atom_site_label_D
_geom_hbond_atom_site_label_H
_geom_hbond_atom_site_label_A
_geom_hbond_site_symmetry_D
_geom_hbond_site_symmetry_H
_geom_hbond_site_symmetry_A
_geom_hbond_distance_DH
_geom_hbond_distance_HA
_geom_hbond_distance_DA
_geom_hbond_angle_DHA
_geom_hbond_publ_flag
C11 H2c11 C8 . . 1_554 0.96 1.70 2.51(8) 139.12 ?
C8 H2c8 C11 . . 1_556 0.96 2.20 2.51(8) 97.09 ?
C8 H3c8 C12 . . 2_545 0.96 2.49 3.37(9) 153.71 ?

loop_
_geom_torsion_atom_site_label_1
_geom_torsion_atom_site_label_2
_geom_torsion_atom_site_label_3
_geom_torsion_atom_site_label_4
_geom_torsion_site_symmetry_1
_geom_torsion_site_symmetry_2
_geom_torsion_site_symmetry_3
_geom_torsion_site_symmetry_4
_geom_torsion
_geom_torsion_publ_flag
? ? ? ? ? ? ? ? ? ?

loop_
_twin_individual_id
_twin_individual_mass_fraction_refined
_twin_individual_twin_matrix_11
_twin_individual_twin_matrix_12
_twin_individual_twin_matrix_13
_twin_individual_twin_matrix_21
_twin_individual_twin_matrix_22
_twin_individual_twin_matrix_23
_twin_individual_twin_matrix_31
_twin_individual_twin_matrix_32
_twin_individual_twin_matrix_33
1 0.414(16) 1 0 0 0 1 0 0 0 1
2 0.493(3) -1 0 0 0 -1 0 0 0 1
3 0.093(16) -1 0 0 0 -1 0 0 0 -1

loop_
_restr_distance_atom_site_label_1
_restr_distance_site_symmetry_1
_restr_distance_atom_site_label_2
_restr_distance_site_symmetry_2
_restr_distance_target
_restr_distance_target_weight_param
N1 . C1 . 1.5 0.001
C1 . C2 . 1.5 0.001
N2 . C3 . 1.5 0.001
C3 . C4 . 1.5 0.001
N3 . C5 . 1.5 0.001
C5 . C6 . 1.5 0.001
C6 . C7 . 1.5 0.001
C7 . C8 . 1.5 0.001
N4 . C9 . 1.5 0.001
C9 . C10 . 1.5 0.001
C10 . C11 . 1.5 0.001
C11 . C12 . 1.5 0.001

loop_
_restr_angle_atom_site_label_1
_restr_angle_site_symmetry_1
_restr_angle_atom_site_label_2
_restr_angle_site_symmetry_2
_restr_angle_atom_site_label_3
_restr_angle_site_symmetry_3
_restr_angle_target
_restr_angle_target_weight_param
N1 . C1 . C2 . 109.47 0.01
C2 . C3 . C4 . 109.47 0.01
N3 . C5 . C6 . 109.47 0.01
C5 . C6 . C7 . 109.47 0.01
C6 . C7 . C8 . 109.47 0.01
N4 . C9 . C10 . 109.47 0.01
C9 . C10 . C11 . 109.47 0.01
C10 . C11 . C12 . 109.47 0.01

loop_
_restr_torsion_atom_site_label_1
_restr_torsion_site_symmetry_1
_restr_torsion_atom_site_label_2
_restr_torsion_site_symmetry_2
_restr_torsion_atom_site_label_3
_restr_torsion_site_symmetry_3
_restr_torsion_atom_site_label_4
_restr_torsion_site_symmetry_4
_restr_torsion_angle_target
_restr_torsion_weight_param
? ? ? ? ? ? ? ? ? ?

loop_
_restr_equal_distance_atom_site_label_1
_restr_equal_distance_site_symmetry_1
_restr_equal_distance_atom_site_label_2
_restr_equal_distance_site_symmetry_2
_restr_equal_distance_class_class_id
_restr_equal_distance_class_target_weight_param
? ? ? ? ? ?

loop_
_restr_equal_angle_atom_site_label_1
_restr_equal_angle_site_symmetry_1
_restr_equal_angle_atom_site_label_2
_restr_equal_angle_site_symmetry_2
_restr_equal_angle_atom_site_label_3
_restr_equal_angle_site_symmetry_3
_restr_equal_angle_class_class_id
_restr_equal_angle_class_target_weight_param
? ? ? ? ? ? ? ?

loop_
_restr_equal_torsion_atom_site_label_1
_restr_equal_torsion_site_symmetry_1
_restr_equal_torsion_atom_site_label_2
_restr_equal_torsion_site_symmetry_2
_restr_equal_torsion_atom_site_label_3
_restr_equal_torsion_site_symmetry_3
_restr_equal_torsion_atom_site_label_4
_restr_equal_torsion_site_symmetry_4
_restr_equal_torsion_class_class_id
_restr_equal_torsion_class_target_weight_param
? ? ? ? ? ? ? ? ? ?

loop_
_jana_atom_site_adp_c_label
_jana_atom_site_adp_c_type_symbol
_jana_atom_site_adp_c_111
_jana_atom_site_adp_c_112
_jana_atom_site_adp_c_113
_jana_atom_site_adp_c_122
_jana_atom_site_adp_c_123
_jana_atom_site_adp_c_133
_jana_atom_site_adp_c_222
_jana_atom_site_adp_c_223
_jana_atom_site_adp_c_233
_jana_atom_site_adp_c_333
? ? ? ? ? ? ? ? ? ? ? ?

loop_
_jana_atom_site_adp_d_label
_jana_atom_site_adp_d_type_symbol
_jana_atom_site_adp_d_1111
_jana_atom_site_adp_d_1112
_jana_atom_site_adp_d_1113
_jana_atom_site_adp_d_1122
_jana_atom_site_adp_d_1123
_jana_atom_site_adp_d_1133
_jana_atom_site_adp_d_1222
_jana_atom_site_adp_d_1223
_jana_atom_site_adp_d_1233
_jana_atom_site_adp_d_1333
_jana_atom_site_adp_d_2222
_jana_atom_site_adp_d_2223
_jana_atom_site_adp_d_2233
_jana_atom_site_adp_d_2333
_jana_atom_site_adp_d_3333
? ? ? ? ? ? ? ? ? ? ? ? ? ? ? ? ?

loop_
_jana_atom_site_adp_e_label
_jana_atom_site_adp_e_type_symbol
_jana_atom_site_adp_e_11111
_jana_atom_site_adp_e_11112
_jana_atom_site_adp_e_11113
_jana_atom_site_adp_e_11122
_jana_atom_site_adp_e_11123
_jana_atom_site_adp_e_11133
_jana_atom_site_adp_e_11222
_jana_atom_site_adp_e_11223
_jana_atom_site_adp_e_11233
_jana_atom_site_adp_e_11333
_jana_atom_site_adp_e_12222
_jana_atom_site_adp_e_12223
_jana_atom_site_adp_e_12233
_jana_atom_site_adp_e_12333
_jana_atom_site_adp_e_13333
_jana_atom_site_adp_e_22222
_jana_atom_site_adp_e_22223
_jana_atom_site_adp_e_22233
_jana_atom_site_adp_e_22333
_jana_atom_site_adp_e_23333
_jana_atom_site_adp_e_33333
? ? ? ? ? ? ? ? ? ? ? ? ? ? ? ? ? ? ? ? ? ? ?

loop_
_jana_atom_site_adp_f_label
_jana_atom_site_adp_f_type_symbol
_jana_atom_site_adp_f_111111
_jana_atom_site_adp_f_111112
_jana_atom_site_adp_f_111113
_jana_atom_site_adp_f_111122
_jana_atom_site_adp_f_111123
_jana_atom_site_adp_f_111133
_jana_atom_site_adp_f_111222
_jana_atom_site_adp_f_111223
_jana_atom_site_adp_f_111233
_jana_atom_site_adp_f_111333
_jana_atom_site_adp_f_112222
_jana_atom_site_adp_f_112223
_jana_atom_site_adp_f_112233
_jana_atom_site_adp_f_112333
_jana_atom_site_adp_f_113333
_jana_atom_site_adp_f_122222
_jana_atom_site_adp_f_122223
_jana_atom_site_adp_f_122233
_jana_atom_site_adp_f_122333
_jana_atom_site_adp_f_123333
_jana_atom_site_adp_f_133333
_jana_atom_site_adp_f_222222
_jana_atom_site_adp_f_222223
_jana_atom_site_adp_f_222233
_jana_atom_site_adp_f_222333
_jana_atom_site_adp_f_223333
_jana_atom_site_adp_f_233333
_jana_atom_site_adp_f_333333
? ? ? ? ? ? ? ? ? ? ? ? ? ? ? ? ? ? ? ? ? ? ? ? ? ? ? ? ? ?
